data_7703315
loop_
_publ_author_name
'Geisler, Heiko'
'Wernitznig, Debora'
'Hejl, Michaela'
'Gajic, Natalie'
'Jakupec, Michael A.'
'Kandioller, Wolfgang'
'Keppler, Bernhard K.'

_publ_section_title
;
 Novel phthiocol-based organometallics with tridentate coordination motif
 and their unexpected cytotoxic behaviour.
;
_journal_issue 5
_journal_name_full 'Dalton transactions (Cambridge, England : 2003)'
_journal_page_first 1393
_journal_page_last 1397
_journal_paper_doi 10.1039/c9dt04462k
_journal_volume 49
_journal_year 2020
_chemical_formula_moiety 'C24 H24 N2 O3 Ru, C3 H6 O, H2 O'
_chemical_formula_sum 'C27 H32 N2 O5 Ru'
_chemical_formula_weight 565.61
_chemical_name_systematic
'[(3-Methyl-4-oxo-(1H-\kN2-pyrazol-1-yl)-1,4-dihydronaphtalene-1,2-bis(olato)-\kO1-\kO2)(\h6-p-cymene)ruthenium(II)]'
_space_group_crystal_system monoclinic
_space_group_IT_number 15
_space_group_name_Hall '-C 2yc'
_space_group_name_H-M_alt 'C 1 2/c 1'
_atom_sites_solution_hydrogens mixed
_atom_sites_solution_primary heavy
_audit_creation_date 2019-09-05
_audit_creation_method
;
Olex2 1.2
(compiled 2018.05.29 svn.r3508 for OlexSys, GUI svn.r5506)
;
_audit_update_record
;
2019-09-23 deposited with the CCDC.	2020-01-08 downloaded from the CCDC.
;
_cell_angle_alpha 90
_cell_angle_beta 96.9960(17)
_cell_angle_gamma 90
_cell_formula_units_Z 8
_cell_length_a 32.8559(11)
_cell_length_b 8.4989(4)
_cell_length_c 18.2283(7)
_cell_measurement_reflns_used 5543
_cell_measurement_temperature 100.0
_cell_measurement_theta_max 28.574
_cell_measurement_theta_min 2.438
_cell_volume 5052.2(4)
_computing_cell_refinement 'SAINT v8.37A (Bruker, 2015)'
_computing_data_collection APEX3
_computing_data_reduction 'SAINT v8.37A (Bruker, 2015)'
_computing_molecular_graphics 'Olex2 (Dolomanov et al., 2009)'
_computing_publication_material 'Olex2 (Dolomanov et al., 2009)'
_computing_structure_refinement 'XL (Sheldrick, 2008)'
_computing_structure_solution 'XS (Sheldrick, 2008)'
_diffrn_ambient_temperature 100.0
_diffrn_measured_fraction_theta_full 1.000
_diffrn_measured_fraction_theta_max 1.000
_diffrn_measurement_device_type 'Bruker D8 Venture'
_diffrn_measurement_method '\f and \w scans'
_diffrn_radiation_probe x-ray
_diffrn_radiation_type MoK\a
_diffrn_radiation_wavelength 0.71073
_diffrn_reflns_av_R_equivalents 0.0509
_diffrn_reflns_av_unetI/netI 0.0841
_diffrn_reflns_Laue_measured_fraction_full 1.000
_diffrn_reflns_Laue_measured_fraction_max 1.000
_diffrn_reflns_limit_h_max 30
_diffrn_reflns_limit_h_min -39
_diffrn_reflns_limit_k_max 10
_diffrn_reflns_limit_k_min -8
_diffrn_reflns_limit_l_max 21
_diffrn_reflns_limit_l_min -21
_diffrn_reflns_number 10516
_diffrn_reflns_point_group_measured_fraction_full 1.000
_diffrn_reflns_point_group_measured_fraction_max 1.000
_diffrn_reflns_theta_full 25.242
_diffrn_reflns_theta_max 25.346
_diffrn_reflns_theta_min 2.251
_diffrn_source 'sealed xray tube'
_diffrn_source_type 'Incoatec IuS'
_diffrn_standards_number 0
_exptl_absorpt_coefficient_mu 0.661
_exptl_absorpt_correction_T_max 0.7460
_exptl_absorpt_correction_T_min 0.6285
_exptl_absorpt_correction_type multi-scan
_exptl_absorpt_process_details
;
SADABS-2014/5 (Bruker,2014/5) was used for absorption correction. 
wR2(int) was 0.1443 before and 0.0281 after correction. 
The Ratio of minimum to maximum transmission is 0.8425. 
The \l/2 correction factor is Not present.
;
_exptl_crystal_colour 'clear yellow'
_exptl_crystal_colour_lustre clear
_exptl_crystal_colour_primary yellow
_exptl_crystal_density_diffrn 1.487
_exptl_crystal_description needle
_exptl_crystal_F_000 2336
_exptl_crystal_size_max 0.316
_exptl_crystal_size_mid 0.053
_exptl_crystal_size_min 0.034
_refine_diff_density_max 2.435
_refine_diff_density_min -1.334
_refine_diff_density_rms 0.113
_refine_ls_extinction_method none
_refine_ls_goodness_of_fit_ref 1.048
_refine_ls_hydrogen_treatment constr
_refine_ls_matrix_type full
_refine_ls_number_parameters 325
_refine_ls_number_reflns 4622
_refine_ls_number_restraints 0
_refine_ls_restrained_S_all 1.048
_refine_ls_R_factor_all 0.0658
_refine_ls_R_factor_gt 0.0478
_refine_ls_shift/su_max 0.001
_refine_ls_shift/su_mean 0.000
_refine_ls_structure_factor_coef Fsqd
_refine_ls_weighting_details 'w=1/[\s^2^(Fo^2^)+(0.0001P)^2^+32.9719P] where P=(Fo^2^+2Fc^2^)/3'
_refine_ls_weighting_scheme calc
_refine_ls_wR_factor_gt 0.1130
_refine_ls_wR_factor_ref 0.1218
_reflns_Friedel_coverage 0.000
_reflns_number_gt 3668
_reflns_number_total 4622
_reflns_threshold_expression 'I > 2\s(I)'
_cod_data_source_file c9dt04462k2.cif
_cod_data_source_block mo_hege417_c2c
_cod_depositor_comments 'Adding full bibliography for 7703315--7703322.cif.'
_cod_original_sg_symbol_Hall '-C 2yn'
_cod_original_sg_symbol_H-M 'C 2/c'
_cod_database_code 7703315
_shelx_space_group_comment
;
The symmetry employed for this shelxl refinement is uniquely defined
by the following loop, which should always be used as a source of
symmetry information in preference to the above space-group names.
They are only intended as comments.
;
_shelx_estimated_absorpt_t_max 0.978
_shelx_estimated_absorpt_t_min 0.818

loop_
_space_group_symop_operation_xyz
'x, y, z'
'-x, y, -z+1/2'
'x+1/2, y+1/2, z'
'-x+1/2, y+1/2, -z+1/2'
'-x, -y, -z'
'x, -y, z-1/2'
'-x+1/2, -y+1/2, -z'
'x+1/2, -y+1/2, z-1/2'

loop_
_atom_site_label
_atom_site_type_symbol
_atom_site_fract_x
_atom_site_fract_y
_atom_site_fract_z
_atom_site_U_iso_or_equiv
_atom_site_adp_type
_atom_site_occupancy
_atom_site_site_symmetry_order
_atom_site_calc_flag
_atom_site_refinement_flags_posn
Ru1 Ru 0.56174(2) 0.80535(4) 0.58031(2) 0.01709(13) Uani 1 1 d .
O1 O 0.60509(9) 0.6372(4) 0.56482(16) 0.0164(7) Uani 1 1 d .
O2 O 0.55010(9) 0.7584(4) 0.46597(16) 0.0185(7) Uani 1 1 d .
O3 O 0.62011(10) 0.5361(4) 0.28142(17) 0.0220(7) Uani 1 1 d .
N1 N 0.63429(11) 0.8465(4) 0.50921(19) 0.0150(8) Uani 1 1 d .
N2 N 0.60985(12) 0.9383(5) 0.5460(2) 0.0196(8) Uani 1 1 d .
C1 C 0.61877(13) 0.6788(5) 0.4992(2) 0.0153(9) Uani 1 1 d .
C2 C 0.58122(12) 0.6953(5) 0.4406(2) 0.0152(9) Uani 1 1 d .
C3 C 0.58166(12) 0.6473(5) 0.3686(2) 0.0144(9) Uani 1 1 d .
C4 C 0.61749(13) 0.5736(5) 0.3466(2) 0.0160(9) Uani 1 1 d .
C5 C 0.65258(13) 0.5340(5) 0.4040(2) 0.0161(9) Uani 1 1 d .
C6 C 0.68584(13) 0.4493(5) 0.3837(3) 0.0193(10) Uani 1 1 d .
H6 H 0.685772 0.416078 0.333904 0.023 Uiso 1 1 calc R
C7 C 0.71907(14) 0.4130(6) 0.4357(3) 0.0222(10) Uani 1 1 d .
H7 H 0.741762 0.356665 0.421228 0.027 Uiso 1 1 calc R
C8 C 0.71907(13) 0.4594(5) 0.5089(3) 0.0196(10) Uani 1 1 d .
H8 H 0.741707 0.434329 0.544540 0.024 Uiso 1 1 calc R
C9 C 0.68615(14) 0.5420(5) 0.5298(3) 0.0195(10) Uani 1 1 d .
H9 H 0.686050 0.573098 0.579827 0.023 Uiso 1 1 calc R
C10 C 0.65306(12) 0.5795(5) 0.4774(2) 0.0137(9) Uani 1 1 d .
C11 C 0.62674(14) 1.0813(6) 0.5487(2) 0.0205(10) Uani 1 1 d .
H11 H 0.616405 1.170352 0.571987 0.025 Uiso 1 1 calc R
C12 C 0.66158(15) 1.0812(6) 0.5126(3) 0.0255(11) Uani 1 1 d .
H12 H 0.679081 1.167876 0.506316 0.031 Uiso 1 1 calc R
C13 C 0.66553(13) 0.9295(6) 0.4879(2) 0.0202(10) Uani 1 1 d .
H13 H 0.686400 0.890987 0.460839 0.024 Uiso 1 1 calc R
C14 C 0.54490(13) 0.6701(6) 0.3121(2) 0.0205(10) Uani 1 1 d .
H14A H 0.521443 0.703132 0.336817 0.031 Uiso 1 1 calc GR
H14B H 0.538376 0.570878 0.285874 0.031 Uiso 1 1 calc GR
H14C H 0.550874 0.751162 0.276690 0.031 Uiso 1 1 calc GR
C15 C 0.56394(15) 0.8853(6) 0.6945(3) 0.0248(11) Uani 1 1 d .
C16 C 0.55450(15) 0.7240(6) 0.6894(3) 0.0224(11) Uani 1 1 d .
H16 H 0.570956 0.652506 0.720241 0.027 Uiso 1 1 calc R
C17 C 0.52123(14) 0.6631(6) 0.6399(3) 0.0243(11) Uani 1 1 d .
H17 H 0.515496 0.553486 0.638745 0.029 Uiso 1 1 calc R
C18 C 0.49664(14) 0.7682(6) 0.5921(3) 0.0263(12) Uani 1 1 d .
C19 C 0.50543(14) 0.9325(6) 0.5974(3) 0.0255(11) Uani 1 1 d .
H19 H 0.488683 1.004472 0.567411 0.031 Uiso 1 1 calc R
C20 C 0.53861(15) 0.9894(6) 0.6465(3) 0.0258(11) Uani 1 1 d .
H20 H 0.544346 1.098998 0.647899 0.031 Uiso 1 1 calc R
C21 C 0.60002(16) 0.9455(6) 0.7450(3) 0.0288(12) Uani 1 1 d .
H21 H 0.603881 1.059432 0.733946 0.035 Uiso 1 1 calc R
C22 C 0.63923(16) 0.8589(7) 0.7355(3) 0.0321(12) Uani 1 1 d .
H22A H 0.635542 0.746308 0.744069 0.048 Uiso 1 1 calc GR
H22B H 0.661556 0.899327 0.771031 0.048 Uiso 1 1 calc GR
H22C H 0.646010 0.875091 0.685116 0.048 Uiso 1 1 calc GR
C23 C 0.59003(18) 0.9306(7) 0.8251(3) 0.0377(14) Uani 1 1 d .
H23A H 0.564337 0.985861 0.830020 0.057 Uiso 1 1 calc GR
H23B H 0.612279 0.977124 0.858831 0.057 Uiso 1 1 calc GR
H23C H 0.587118 0.819154 0.837283 0.057 Uiso 1 1 calc GR
C24 C 0.46487(15) 0.7049(7) 0.5344(3) 0.0343(13) Uani 1 1 d .
H24A H 0.466145 0.761541 0.487934 0.051 Uiso 1 1 calc GR
H24B H 0.437667 0.718823 0.550351 0.051 Uiso 1 1 calc GR
H24C H 0.469897 0.592684 0.527026 0.051 Uiso 1 1 calc GR
O1S O 0.75662(16) 0.6192(8) 0.1931(3) 0.0752(16) Uani 1 1 d .
C1S C 0.7567(2) 0.7252(9) 0.3125(4) 0.061(2) Uani 1 1 d .
H1SA H 0.761808 0.838323 0.318719 0.091 Uiso 1 1 calc GR
H1SB H 0.782755 0.668074 0.321719 0.091 Uiso 1 1 calc GR
H1SC H 0.738277 0.690093 0.347598 0.091 Uiso 1 1 calc GR
C2S C 0.7374(2) 0.6933(8) 0.2352(3) 0.0463(15) Uani 1 1 d .
C3S C 0.6961(2) 0.7499(8) 0.2123(4) 0.0523(17) Uani 1 1 d .
H3SA H 0.676665 0.692753 0.239270 0.078 Uiso 1 1 calc GR
H3SB H 0.689038 0.732560 0.159081 0.078 Uiso 1 1 calc GR
H3SC H 0.694596 0.862598 0.223014 0.078 Uiso 1 1 calc GR
O2S O 0.58654(11) 0.3607(4) 0.63873(18) 0.0252(8) Uani 1 1 d .
H2SA H 0.595955 0.381752 0.684402 0.038 Uiso 1 1 d G
H2SB H 0.596349 0.428435 0.609619 0.038 Uiso 1 1 d G

loop_
_atom_site_aniso_label
_atom_site_aniso_U_11
_atom_site_aniso_U_22
_atom_site_aniso_U_33
_atom_site_aniso_U_23
_atom_site_aniso_U_13
_atom_site_aniso_U_12
Ru1 0.0211(2) 0.0182(2) 0.01305(19) 0.00561(16) 0.00640(13) 0.00963(16)
O1 0.0200(16) 0.0166(16) 0.0132(15) 0.0047(13) 0.0049(12) 0.0062(13)
O2 0.0171(16) 0.0243(17) 0.0147(15) 0.0031(13) 0.0044(12) 0.0092(13)
O3 0.0253(17) 0.0249(19) 0.0152(17) -0.0022(14) 0.0005(13) 0.0010(14)
N1 0.0186(19) 0.014(2) 0.0131(18) -0.0026(15) 0.0031(14) 0.0059(15)
N2 0.027(2) 0.017(2) 0.0140(19) -0.0028(16) 0.0017(15) 0.0099(17)
C1 0.019(2) 0.015(2) 0.012(2) 0.0007(18) 0.0006(16) 0.0053(19)
C2 0.016(2) 0.014(2) 0.016(2) 0.0066(18) 0.0030(16) 0.0021(18)
C3 0.013(2) 0.013(2) 0.016(2) 0.0017(17) 0.0005(16) 0.0004(17)
C4 0.018(2) 0.014(2) 0.015(2) -0.0018(18) 0.0003(17) -0.0029(18)
C5 0.015(2) 0.016(2) 0.017(2) 0.0022(18) 0.0015(17) 0.0002(18)
C6 0.020(2) 0.020(3) 0.018(2) -0.0038(19) 0.0041(18) 0.0017(19)
C7 0.020(2) 0.018(2) 0.030(3) 0.000(2) 0.0061(19) 0.0061(19)
C8 0.016(2) 0.019(2) 0.023(2) 0.0022(19) -0.0020(18) 0.0030(19)
C9 0.022(2) 0.019(2) 0.017(2) -0.0001(19) -0.0011(18) 0.0007(19)
C10 0.014(2) 0.012(2) 0.015(2) 0.0007(18) 0.0028(16) -0.0007(17)
C11 0.027(2) 0.017(2) 0.017(2) -0.0006(19) -0.0010(18) 0.004(2)
C12 0.028(3) 0.016(2) 0.031(3) 0.000(2) -0.002(2) -0.004(2)
C13 0.019(2) 0.023(3) 0.019(2) 0.000(2) 0.0016(18) -0.002(2)
C14 0.016(2) 0.026(3) 0.019(2) 0.001(2) -0.0017(17) -0.0013(19)
C15 0.030(3) 0.032(3) 0.015(2) 0.003(2) 0.0111(19) 0.012(2)
C16 0.030(3) 0.023(3) 0.017(2) 0.008(2) 0.0152(19) 0.010(2)
C17 0.025(2) 0.028(3) 0.022(2) 0.009(2) 0.0129(19) 0.005(2)
C18 0.022(2) 0.034(3) 0.026(3) 0.014(2) 0.016(2) 0.012(2)
C19 0.026(2) 0.037(3) 0.016(2) 0.008(2) 0.0125(19) 0.018(2)
C20 0.038(3) 0.022(3) 0.020(2) 0.006(2) 0.018(2) 0.014(2)
C21 0.042(3) 0.026(3) 0.021(3) 0.004(2) 0.011(2) 0.008(2)
C22 0.028(3) 0.038(3) 0.029(3) 0.002(2) -0.001(2) 0.000(2)
C23 0.045(3) 0.043(4) 0.025(3) -0.007(3) 0.003(2) -0.006(3)
C24 0.020(2) 0.048(4) 0.035(3) 0.016(3) 0.004(2) 0.001(2)
O1S 0.061(3) 0.107(5) 0.055(3) -0.012(3) -0.003(3) 0.007(3)
C1S 0.062(5) 0.074(5) 0.043(4) -0.007(4) -0.005(3) -0.025(4)
C2S 0.053(4) 0.048(4) 0.038(3) -0.001(3) 0.007(3) -0.012(3)
C3S 0.055(4) 0.050(4) 0.051(4) -0.001(3) 0.002(3) -0.005(3)
O2S 0.040(2) 0.0163(17) 0.0184(17) -0.0017(14) 0.0018(15) 0.0020(15)

loop_
_atom_type_symbol
_atom_type_description
_atom_type_scat_dispersion_real
_atom_type_scat_dispersion_imag
_atom_type_scat_source
C C 0.0033 0.0016 'International Tables Vol C Tables 4.2.6.8 and 6.1.1.4'
H H 0.0000 0.0000 'International Tables Vol C Tables 4.2.6.8 and 6.1.1.4'
N N 0.0061 0.0033 'International Tables Vol C Tables 4.2.6.8 and 6.1.1.4'
O O 0.0106 0.0060 'International Tables Vol C Tables 4.2.6.8 and 6.1.1.4'
Ru Ru -1.2594 0.8363 'International Tables Vol C Tables 4.2.6.8 and 6.1.1.4'

loop_
_geom_angle_atom_site_label_1
_geom_angle_atom_site_label_2
_geom_angle_atom_site_label_3
_geom_angle
O1 Ru1 O2 77.22(11)
O1 Ru1 N2 76.96(14)
O1 Ru1 C15 113.78(15)
O1 Ru1 C16 93.44(15)
O1 Ru1 C17 99.07(15)
O1 Ru1 C18 127.64(16)
O1 Ru1 C19 165.52(17)
O1 Ru1 C20 150.58(16)
O2 Ru1 C15 169.00(15)
O2 Ru1 C16 145.78(16)
O2 Ru1 C17 109.78(16)
O2 Ru1 C18 90.47(16)
O2 Ru1 C19 100.29(15)
O2 Ru1 C20 130.70(15)
N2 Ru1 O2 81.97(13)
N2 Ru1 C15 100.23(17)
N2 Ru1 C16 128.45(17)
N2 Ru1 C17 166.69(16)
N2 Ru1 C18 152.05(16)
N2 Ru1 C19 117.07(17)
N2 Ru1 C20 96.03(17)
C15 Ru1 C17 69.47(19)
C15 Ru1 C18 82.58(19)
C15 Ru1 C19 69.05(18)
C16 Ru1 C15 37.91(19)
C16 Ru1 C17 38.49(19)
C16 Ru1 C18 69.14(18)
C16 Ru1 C19 80.61(17)
C16 Ru1 C20 68.35(18)
C17 Ru1 C18 38.02(17)
C17 Ru1 C19 68.09(19)
C19 Ru1 C18 37.9(2)
C20 Ru1 C15 38.56(18)
C20 Ru1 C17 81.2(2)
C20 Ru1 C18 68.8(2)
C20 Ru1 C19 37.65(19)
C1 O1 Ru1 104.2(2)
C2 O2 Ru1 112.1(3)
N2 N1 C1 112.9(3)
C13 N1 N2 111.2(4)
C13 N1 C1 135.8(4)
N1 N2 Ru1 110.5(3)
C11 N2 Ru1 143.5(3)
C11 N2 N1 105.9(4)
O1 C1 N1 106.1(3)
O1 C1 C2 108.0(3)
O1 C1 C10 115.0(3)
N1 C1 C2 103.1(3)
C10 C1 N1 107.9(3)
C10 C1 C2 115.6(4)
O2 C2 C1 113.2(4)
O2 C2 C3 124.5(4)
C3 C2 C1 122.4(4)
C2 C3 C4 120.1(4)
C2 C3 C14 121.0(4)
C4 C3 C14 118.9(4)
O3 C4 C3 122.3(4)
O3 C4 C5 118.2(4)
C3 C4 C5 119.4(4)
C6 C5 C4 119.5(4)
C10 C5 C4 121.8(4)
C10 C5 C6 118.7(4)
C7 C6 C5 120.6(4)
C6 C7 C8 119.9(4)
C9 C8 C7 120.0(4)
C8 C9 C10 119.9(4)
C5 C10 C1 119.4(4)
C5 C10 C9 120.8(4)
C9 C10 C1 119.7(4)
N2 C11 C12 110.2(4)
C13 C12 C11 105.8(4)
N1 C13 C12 106.9(4)
C16 C15 Ru1 69.6(3)
C16 C15 C20 117.0(5)
C16 C15 C21 121.7(4)
C20 C15 Ru1 70.2(3)
C20 C15 C21 121.3(5)
C21 C15 Ru1 128.6(3)
C15 C16 Ru1 72.4(3)
C15 C16 C17 122.7(4)
C17 C16 Ru1 72.2(3)
C16 C17 Ru1 69.4(3)
C16 C17 C18 119.5(5)
C18 C17 Ru1 71.6(3)
C17 C18 Ru1 70.4(3)
C17 C18 C24 120.1(5)
C19 C18 Ru1 71.0(3)
C19 C18 C17 118.5(5)
C19 C18 C24 121.3(4)
C24 C18 Ru1 126.1(3)
C18 C19 Ru1 71.1(3)
C20 C19 Ru1 70.1(3)
C20 C19 C18 120.9(4)
C15 C20 Ru1 71.2(3)
C19 C20 Ru1 72.3(3)
C19 C20 C15 121.4(5)
C15 C21 C22 112.6(4)
C15 C21 C23 108.0(4)
C22 C21 C23 110.6(4)
O1S C2S C1S 119.3(6)
O1S C2S C3S 121.7(6)
C3S C2S C1S 119.0(6)

loop_
_geom_bond_atom_site_label_1
_geom_bond_atom_site_label_2
_geom_bond_distance
Ru1 O1 2.061(3)
Ru1 O2 2.111(3)
Ru1 N2 2.099(4)
Ru1 C15 2.183(5)
Ru1 C16 2.146(4)
Ru1 C17 2.183(5)
Ru1 C18 2.198(5)
Ru1 C19 2.197(5)
Ru1 C20 2.169(5)
O1 C1 1.373(5)
O2 C2 1.289(5)
O3 C4 1.243(5)
N1 N2 1.354(5)
N1 C1 1.518(6)
N1 C13 1.341(6)
N2 C11 1.334(6)
C1 C2 1.537(6)
C1 C10 1.500(6)
C2 C3 1.376(6)
C3 C4 1.433(6)
C3 C14 1.501(6)
C4 C5 1.498(6)
C5 C6 1.395(6)
C5 C10 1.391(6)
C6 C7 1.390(6)
C7 C8 1.392(7)
C8 C9 1.381(6)
C9 C10 1.395(6)
C11 C12 1.388(7)
C12 C13 1.377(7)
C15 C16 1.406(7)
C15 C20 1.437(7)
C15 C21 1.499(7)
C16 C17 1.427(7)
C17 C18 1.427(7)
C18 C19 1.427(8)
C18 C24 1.489(7)
C19 C20 1.409(7)
C21 C22 1.512(7)
C21 C23 1.540(7)
O1S C2S 1.227(8)
C1S C2S 1.499(9)
C2S C3S 1.452(9)

loop_
_geom_torsion_atom_site_label_1
_geom_torsion_atom_site_label_2
_geom_torsion_atom_site_label_3
_geom_torsion_atom_site_label_4
_geom_torsion
Ru1 O1 C1 N1 56.9(3)
Ru1 O1 C1 C2 -53.1(4)
Ru1 O1 C1 C10 176.2(3)
Ru1 O2 C2 C1 -2.7(4)
Ru1 O2 C2 C3 177.5(4)
Ru1 N2 C11 C12 177.8(4)
Ru1 C15 C16 C17 -54.1(4)
Ru1 C15 C20 C19 54.2(4)
Ru1 C15 C21 C22 -37.7(6)
Ru1 C15 C21 C23 -160.1(4)
Ru1 C16 C17 C18 -53.1(4)
Ru1 C17 C18 C19 -54.1(4)
Ru1 C17 C18 C24 121.1(4)
Ru1 C18 C19 C20 -51.4(4)
Ru1 C19 C20 C15 -53.8(4)
O1 C1 C2 O2 38.5(5)
O1 C1 C2 C3 -141.8(4)
O1 C1 C10 C5 138.5(4)
O1 C1 C10 C9 -45.3(6)
O2 C2 C3 C4 -177.9(4)
O2 C2 C3 C14 1.8(7)
O3 C4 C5 C6 -3.5(6)
O3 C4 C5 C10 176.4(4)
N1 N2 C11 C12 0.9(5)
N1 C1 C2 O2 -73.6(4)
N1 C1 C2 C3 106.2(5)
N1 C1 C10 C5 -103.2(4)
N1 C1 C10 C9 73.0(5)
N2 N1 C1 O1 -41.0(4)
N2 N1 C1 C2 72.4(4)
N2 N1 C1 C10 -164.8(3)
N2 N1 C13 C12 0.8(5)
N2 C11 C12 C13 -0.5(5)
C1 N1 N2 Ru1 3.5(4)
C1 N1 N2 C11 -178.5(3)
C1 N1 C13 C12 177.4(4)
C1 C2 C3 C4 2.3(7)
C1 C2 C3 C14 -177.9(4)
C2 C1 C10 C5 11.6(6)
C2 C1 C10 C9 -172.2(4)
C2 C3 C4 O3 -176.0(4)
C2 C3 C4 C5 6.5(6)
C3 C4 C5 C6 174.1(4)
C3 C4 C5 C10 -6.0(6)
C4 C5 C6 C7 179.0(4)
C4 C5 C10 C1 -3.5(6)
C4 C5 C10 C9 -179.7(4)
C5 C6 C7 C8 0.9(7)
C6 C5 C10 C1 176.4(4)
C6 C5 C10 C9 0.2(7)
C6 C7 C8 C9 -0.3(7)
C7 C8 C9 C10 -0.4(7)
C8 C9 C10 C1 -175.8(4)
C8 C9 C10 C5 0.4(7)
C10 C1 C2 O2 168.9(4)
C10 C1 C2 C3 -11.4(6)
C10 C5 C6 C7 -0.9(7)
C11 C12 C13 N1 -0.2(5)
C13 N1 N2 Ru1 -179.1(3)
C13 N1 N2 C11 -1.1(5)
C13 N1 C1 O1 142.5(5)
C13 N1 C1 C2 -104.1(5)
C13 N1 C1 C10 18.7(6)
C14 C3 C4 O3 4.2(7)
C14 C3 C4 C5 -173.2(4)
C15 C16 C17 Ru1 54.3(4)
C15 C16 C17 C18 1.2(7)
C16 C15 C20 Ru1 -53.3(4)
C16 C15 C20 C19 0.9(7)
C16 C15 C21 C22 50.5(6)
C16 C15 C21 C23 -71.9(6)
C16 C17 C18 Ru1 52.0(4)
C16 C17 C18 C19 -2.1(7)
C16 C17 C18 C24 173.2(4)
C17 C18 C19 Ru1 53.9(4)
C17 C18 C19 C20 2.5(7)
C18 C19 C20 Ru1 51.8(4)
C18 C19 C20 C15 -1.9(7)
C20 C15 C16 Ru1 53.6(4)
C20 C15 C16 C17 -0.6(7)
C20 C15 C21 C22 -126.5(5)
C20 C15 C21 C23 111.1(5)
C21 C15 C16 Ru1 -123.5(4)
C21 C15 C16 C17 -177.7(4)
C21 C15 C20 Ru1 123.8(4)
C21 C15 C20 C19 178.0(4)
C24 C18 C19 Ru1 -121.3(4)
C24 C18 C19 C20 -172.7(4)
